data_2223035
loop_
_publ_author_name
'Tao, Xuquan'
'Cui, Hui'

_publ_section_title
;
 <i>N</i>,<i>N</i>'-Bis[(<i>E</i>)-2-thienylmethylene]-4,4'-oxydianiline
;
_journal_coeditor_code CV2595
_journal_issue 9
_journal_name_full 'Acta Crystallographica Section E'
_journal_page_first o2251
_journal_paper_doi 10.1107/S1600536809033285
_journal_volume 65
_journal_year 2009
_chemical_formula_iupac 'C22 H16 N2 O S2'
_chemical_formula_moiety 'C22 H16 N2 O S2'
_chemical_formula_sum 'C22 H16 N2 O S2'
_chemical_formula_weight 388.49
_chemical_name_systematic
;
<i>N</i>,<i>N</i>'-Bis[(<i>E</i>)-2-thienylmethylene]-4,4'-oxydianiline
;
_space_group_IT_number 14
_symmetry_cell_setting monoclinic
_symmetry_space_group_name_Hall '-P 2yn'
_symmetry_space_group_name_H-M 'P 1 21/n 1'
_atom_sites_solution_hydrogens geom
_atom_sites_solution_primary direct
_atom_sites_solution_secondary difmap
_audit_creation_method SHELXL-97
_cell_angle_alpha 90.00
_cell_angle_beta 90.1300(10)
_cell_angle_gamma 90.00
_cell_formula_units_Z 4
_cell_length_a 6.0897(7)
_cell_length_b 41.478(3)
_cell_length_c 7.5300(12)
_cell_measurement_reflns_used 2059
_cell_measurement_temperature 298(2)
_cell_measurement_theta_max 25.042
_cell_measurement_theta_min 3.93
_cell_volume 1902.0(4)
_computing_cell_refinement 'SAINT (Siemens, 1996)'
_computing_data_collection 'SMART (Siemens, 1996)'
_computing_data_reduction 'SAINT (Siemens, 1996)'
_computing_molecular_graphics 'SHELXTL (Sheldrick, 2008)'
_computing_publication_material 'SHELXTL (Sheldrick, 2008)'
_computing_structure_refinement 'SHELXL97 (Sheldrick, 2008)'
_computing_structure_solution 'SHELXS97 (Sheldrick, 2008)'
_diffrn_ambient_temperature 298(2)
_diffrn_measured_fraction_theta_full 0.988
_diffrn_measured_fraction_theta_max 0.988
_diffrn_measurement_device_type 'Bruker SMART APEX CCD area-detector'
_diffrn_measurement_method '\f and \w'
_diffrn_radiation_monochromator graphite
_diffrn_radiation_source 'fine-focus sealed tube'
_diffrn_radiation_type MoK\a
_diffrn_radiation_wavelength 0.71073
_diffrn_reflns_av_R_equivalents 0.073
_diffrn_reflns_av_sigmaI/netI 0.0609
_diffrn_reflns_limit_h_max 7
_diffrn_reflns_limit_h_min -6
_diffrn_reflns_limit_k_max 38
_diffrn_reflns_limit_k_min -49
_diffrn_reflns_limit_l_max 7
_diffrn_reflns_limit_l_min -8
_diffrn_reflns_number 8674
_diffrn_reflns_theta_full 25.02
_diffrn_reflns_theta_max 25.02
_diffrn_reflns_theta_min 1.96
_exptl_absorpt_coefficient_mu 0.294
_exptl_absorpt_correction_T_max 0.9854
_exptl_absorpt_correction_T_min 0.8914
_exptl_absorpt_correction_type multi-scan
_exptl_absorpt_process_details '(SADABS; Sheldrick, 1996)'
_exptl_crystal_colour red
_exptl_crystal_density_diffrn 1.357
_exptl_crystal_density_method 'not measured'
_exptl_crystal_description block
_exptl_crystal_F_000 808
_exptl_crystal_size_max 0.40
_exptl_crystal_size_mid 0.37
_exptl_crystal_size_min 0.05
_refine_diff_density_max 0.261
_refine_diff_density_min -0.356
_refine_ls_extinction_method none
_refine_ls_goodness_of_fit_ref 1.075
_refine_ls_hydrogen_treatment constr
_refine_ls_matrix_type full
_refine_ls_number_parameters 244
_refine_ls_number_reflns 3319
_refine_ls_number_restraints 0
_refine_ls_restrained_S_all 1.075
_refine_ls_R_factor_all 0.1339
_refine_ls_R_factor_gt 0.0899
_refine_ls_shift/su_max 0.000
_refine_ls_shift/su_mean 0.000
_refine_ls_structure_factor_coef Fsqd
_refine_ls_weighting_details 'calc w=1/[\s^2^(Fo^2^)+(0.0631P)^2^+3.3823P] where P=(Fo^2^+2Fc^2^)/3'
_refine_ls_weighting_scheme calc
_refine_ls_wR_factor_gt 0.1995
_refine_ls_wR_factor_ref 0.2180
_reflns_number_gt 2079
_reflns_number_total 3319
_reflns_threshold_expression I>2\s(I)
_cod_data_source_file cv2595.cif
_cod_data_source_block I
_cod_original_sg_symbol_H-M 'P 21/n'
_cod_database_code 2223035
_cod_database_fobs_code 2223035

loop_
_symmetry_equiv_pos_as_xyz
'x, y, z'
'-x+1/2, y+1/2, -z+1/2'
'-x, -y, -z'
'x-1/2, -y-1/2, z-1/2'

loop_
_atom_site_type_symbol
_atom_site_label
_atom_site_fract_x
_atom_site_fract_y
_atom_site_fract_z
_atom_site_U_iso_or_equiv
_atom_site_adp_type
_atom_site_calc_flag
_atom_site_refinement_flags
_atom_site_occupancy
_atom_site_disorder_assembly
_atom_site_disorder_group
S S1 0.4955(3) 0.05770(4) 0.6056(3) 0.0906(6) Uani d . 1 . .
S S2 0.4773(3) 0.44248(5) 0.5080(3) 0.0998(7) Uani d . 1 . .
N N1 0.6149(7) 0.12778(10) 0.5599(6) 0.0552(11) Uani d . 1 . .
N N2 0.6082(7) 0.37230(10) 0.5480(6) 0.0529(11) Uani d . 1 . .
O O1 0.9917(5) 0.25041(8) 0.5517(5) 0.0489(8) Uani d . 1 . .
C C1 0.8811(7) 0.22122(11) 0.5554(6) 0.0409(11) Uani d . 1 . .
C C2 0.9821(7) 0.19597(11) 0.6410(6) 0.0443(12) Uani d . 1 . .
H H2 1.1137 0.1994 0.7010 0.053 Uiso calc R 1 . .
C C3 0.8919(7) 0.16597(11) 0.6389(6) 0.0450(12) Uani d . 1 . .
H H3 0.9637 0.1492 0.6969 0.054 Uiso calc R 1 . .
C C4 0.6937(8) 0.15984(10) 0.5516(6) 0.0419(11) Uani d . 1 . .
C C5 0.5935(8) 0.18563(11) 0.4622(6) 0.0470(12) Uani d . 1 . .
H H5 0.4627 0.1822 0.4012 0.056 Uiso calc R 1 . .
C C6 0.6854(8) 0.21602(11) 0.4629(6) 0.0451(12) Uani d . 1 . .
H H6 0.6177 0.2329 0.4024 0.054 Uiso calc R 1 . .
C C7 0.8781(7) 0.27942(10) 0.5519(6) 0.0397(11) Uani d . 1 . .
C C8 0.9794(8) 0.30454(12) 0.4627(6) 0.0457(12) Uani d . 1 . .
H H8 1.1085 0.3009 0.4001 0.055 Uiso calc R 1 . .
C C9 0.8885(8) 0.33485(12) 0.4669(6) 0.0475(12) Uani d . 1 . .
H H9 0.9595 0.3519 0.4109 0.057 Uiso calc R 1 . .
C C10 0.6885(7) 0.34028(11) 0.5557(6) 0.0412(11) Uani d . 1 . .
C C11 0.5918(8) 0.31457(11) 0.6446(6) 0.0473(12) Uani d . 1 . .
H H11 0.4615 0.3178 0.7062 0.057 Uiso calc R 1 . .
C C12 0.6863(7) 0.28442(11) 0.6428(6) 0.0440(11) Uani d . 1 . .
H H12 0.6201 0.2675 0.7032 0.053 Uiso calc R 1 . .
C C13 0.4187(9) 0.12173(12) 0.5275(7) 0.0558(14) Uani d . 1 . .
H H13 0.3245 0.1384 0.4960 0.067 Uiso calc R 1 . .
C C14 0.3329(9) 0.08851(12) 0.5382(7) 0.0556(14) Uani d . 1 . .
C C15 0.1330(9) 0.07893(13) 0.4965(8) 0.0655(16) Uani d . 1 . .
H H15 0.0224 0.0927 0.4570 0.079 Uiso calc R 1 . .
C C16 0.1061(11) 0.04474(15) 0.5191(10) 0.085(2) Uani d . 1 . .
H H16 -0.0240 0.0338 0.4956 0.102 Uiso calc R 1 . .
C C17 0.2895(12) 0.03046(15) 0.5779(10) 0.084(2) Uani d . 1 . .
H H17 0.3025 0.0085 0.6006 0.101 Uiso calc R 1 . .
C C18 0.4106(9) 0.37824(12) 0.5808(7) 0.0555(13) Uani d . 1 . .
H H18 0.3178 0.3613 0.6101 0.067 Uiso calc R 1 . .
C C19 0.3211(9) 0.41082(12) 0.5748(7) 0.0553(13) Uani d . 1 . .
C C20 0.1186(9) 0.42042(13) 0.6180(8) 0.0623(15) Uani d . 1 . .
H H20 0.0087 0.4065 0.6558 0.075 Uiso calc R 1 . .
C C21 0.0893(11) 0.45432(15) 0.6002(9) 0.081(2) Uani d . 1 . .
H H21 -0.0408 0.4650 0.6270 0.097 Uiso calc R 1 . .
C C22 0.2677(13) 0.46897(15) 0.5412(12) 0.100(3) Uani d . 1 . .
H H22 0.2775 0.4910 0.5203 0.120 Uiso calc R 1 . .

loop_
_atom_site_aniso_label
_atom_site_aniso_U_11
_atom_site_aniso_U_22
_atom_site_aniso_U_33
_atom_site_aniso_U_12
_atom_site_aniso_U_13
_atom_site_aniso_U_23
S1 0.0697(11) 0.0664(11) 0.1356(17) 0.0015(9) -0.0133(10) 0.0213(11)
S2 0.0662(11) 0.0620(11) 0.171(2) -0.0033(9) 0.0046(11) 0.0270(11)
N1 0.049(3) 0.052(3) 0.064(3) 0.002(2) -0.002(2) 0.004(2)
N2 0.050(3) 0.045(3) 0.064(3) -0.001(2) 0.001(2) 0.001(2)
O1 0.0408(17) 0.0418(18) 0.064(2) -0.0024(15) 0.0016(15) -0.0023(15)
C1 0.041(3) 0.040(3) 0.042(3) 0.000(2) 0.003(2) -0.001(2)
C2 0.038(3) 0.047(3) 0.047(3) 0.005(2) -0.004(2) -0.001(2)
C3 0.044(3) 0.045(3) 0.046(3) 0.008(2) -0.006(2) 0.007(2)
C4 0.049(3) 0.034(3) 0.043(3) 0.000(2) 0.004(2) 0.002(2)
C5 0.042(3) 0.049(3) 0.050(3) -0.003(2) -0.012(2) 0.000(2)
C6 0.049(3) 0.041(3) 0.045(3) 0.005(2) -0.008(2) 0.004(2)
C7 0.045(3) 0.037(3) 0.038(3) 0.003(2) -0.005(2) -0.003(2)
C8 0.038(3) 0.052(3) 0.047(3) -0.008(2) 0.002(2) -0.005(2)
C9 0.048(3) 0.047(3) 0.048(3) -0.011(2) -0.001(2) 0.006(2)
C10 0.041(3) 0.040(3) 0.043(3) -0.001(2) -0.005(2) -0.002(2)
C11 0.045(3) 0.046(3) 0.050(3) 0.001(2) 0.010(2) -0.001(2)
C12 0.044(3) 0.041(3) 0.046(3) -0.004(2) 0.008(2) 0.001(2)
C13 0.061(4) 0.047(3) 0.059(3) 0.010(3) -0.001(3) -0.002(2)
C14 0.062(3) 0.047(3) 0.058(3) 0.001(3) 0.006(3) 0.000(2)
C15 0.061(4) 0.038(3) 0.097(5) 0.001(3) -0.022(3) 0.002(3)
C16 0.062(4) 0.063(4) 0.131(7) -0.015(3) -0.002(4) -0.009(4)
C17 0.092(5) 0.041(4) 0.118(6) -0.009(3) 0.022(4) 0.013(3)
C18 0.053(3) 0.051(3) 0.062(3) -0.007(3) -0.003(3) 0.001(3)
C19 0.055(3) 0.050(3) 0.061(3) -0.002(3) -0.006(3) 0.001(3)
C20 0.057(3) 0.051(3) 0.079(4) 0.000(3) 0.012(3) -0.005(3)
C21 0.072(4) 0.066(4) 0.103(5) 0.020(4) -0.018(4) -0.009(4)
C22 0.089(5) 0.041(4) 0.170(8) -0.005(4) -0.021(5) 0.006(4)

loop_
_atom_type_symbol
_atom_type_description
_atom_type_scat_dispersion_real
_atom_type_scat_dispersion_imag
_atom_type_scat_source
C C 0.0033 0.0016 'International Tables Vol C Tables 4.2.6.8 and 6.1.1.4'
H H 0.0000 0.0000 'International Tables Vol C Tables 4.2.6.8 and 6.1.1.4'
O O 0.0106 0.0060 'International Tables Vol C Tables 4.2.6.8 and 6.1.1.4'
N N 0.0061 0.0033 'International Tables Vol C Tables 4.2.6.8 and 6.1.1.4'
S S 0.1246 0.1234 'International Tables Vol C Tables 4.2.6.8 and 6.1.1.4'

loop_
_geom_angle_atom_site_label_1
_geom_angle_atom_site_label_2
_geom_angle_atom_site_label_3
_geom_angle_site_symmetry_1
_geom_angle_site_symmetry_3
_geom_angle
_geom_angle_publ_flag
C14 S1 C17 . . 91.9(3) ?
C19 S2 C22 . . 92.0(3) ?
C13 N1 C4 . . 120.4(4) ?
C18 N2 C10 . . 120.5(4) ?
C1 O1 C7 . . 121.0(3) ?
C2 C1 O1 . . 117.3(4) ?
C2 C1 C6 . . 119.8(4) ?
O1 C1 C6 . . 122.6(4) ?
C3 C2 C1 . . 120.8(4) ?
C3 C2 H2 . . 119.6 ?
C1 C2 H2 . . 119.6 ?
C2 C3 C4 . . 121.4(4) ?
C2 C3 H3 . . 119.3 ?
C4 C3 H3 . . 119.3 ?
C3 C4 C5 . . 117.5(4) ?
C3 C4 N1 . . 116.3(4) ?
C5 C4 N1 . . 126.2(4) ?
C6 C5 C4 . . 121.3(4) ?
C6 C5 H5 . . 119.4 ?
C4 C5 H5 . . 119.4 ?
C5 C6 C1 . . 119.3(4) ?
C5 C6 H6 . . 120.4 ?
C1 C6 H6 . . 120.4 ?
C12 C7 C8 . . 120.6(4) ?
C12 C7 O1 . . 123.8(4) ?
C8 C7 O1 . . 115.4(4) ?
C9 C8 C7 . . 119.8(4) ?
C9 C8 H8 . . 120.1 ?
C7 C8 H8 . . 120.1 ?
C8 C9 C10 . . 120.4(4) ?
C8 C9 H9 . . 119.8 ?
C10 C9 H9 . . 119.8 ?
C11 C10 C9 . . 118.2(4) ?
C11 C10 N2 . . 126.3(4) ?
C9 C10 N2 . . 115.4(4) ?
C12 C11 C10 . . 121.0(4) ?
C12 C11 H11 . . 119.5 ?
C10 C11 H11 . . 119.5 ?
C7 C12 C11 . . 119.9(4) ?
C7 C12 H12 . . 120.0 ?
C11 C12 H12 . . 120.0 ?
N1 C13 C14 . . 121.2(5) ?
N1 C13 H13 . . 119.4 ?
C14 C13 H13 . . 119.4 ?
C15 C14 C13 . . 126.5(5) ?
C15 C14 S1 . . 112.5(4) ?
C13 C14 S1 . . 120.9(4) ?
C14 C15 C16 . . 112.0(5) ?
C14 C15 H15 . . 124.0 ?
C16 C15 H15 . . 124.0 ?
C17 C16 C15 . . 112.4(6) ?
C17 C16 H16 . . 123.8 ?
C15 C16 H16 . . 123.8 ?
C16 C17 S1 . . 111.2(5) ?
C16 C17 H17 . . 124.4 ?
S1 C17 H17 . . 124.4 ?
N2 C18 C19 . . 122.3(5) ?
N2 C18 H18 . . 118.8 ?
C19 C18 H18 . . 118.8 ?
C20 C19 C18 . . 127.9(5) ?
C20 C19 S2 . . 111.1(4) ?
C18 C19 S2 . . 121.1(4) ?
C19 C20 C21 . . 112.8(5) ?
C19 C20 H20 . . 123.6 ?
C21 C20 H20 . . 123.6 ?
C22 C21 C20 . . 112.5(6) ?
C22 C21 H21 . . 123.8 ?
C20 C21 H21 . . 123.8 ?
C21 C22 S2 . . 111.7(5) ?
C21 C22 H22 . . 124.2 ?
S2 C22 H22 . . 124.2 ?

loop_
_geom_bond_atom_site_label_1
_geom_bond_atom_site_label_2
_geom_bond_site_symmetry_2
_geom_bond_distance
_geom_bond_publ_flag
S1 C14 . 1.694(5) ?
S1 C17 . 1.701(7) ?
S2 C19 . 1.698(5) ?
S2 C22 . 1.703(8) ?
N1 C13 . 1.244(6) ?
N1 C4 . 1.415(6) ?
N2 C18 . 1.253(6) ?
N2 C10 . 1.416(6) ?
O1 C1 . 1.386(5) ?
O1 C7 . 1.388(5) ?
C1 C2 . 1.374(6) ?
C1 C6 . 1.396(6) ?
C2 C3 . 1.361(6) ?
C2 H2 . 0.9300 ?
C3 C4 . 1.396(6) ?
C3 H3 . 0.9300 ?
C4 C5 . 1.403(6) ?
C5 C6 . 1.379(6) ?
C5 H5 . 0.9300 ?
C6 H6 . 0.9300 ?
C7 C12 . 1.371(6) ?
C7 C8 . 1.385(6) ?
C8 C9 . 1.374(6) ?
C8 H8 . 0.9300 ?
C9 C10 . 1.409(7) ?
C9 H9 . 0.9300 ?
C10 C11 . 1.390(6) ?
C11 C12 . 1.377(6) ?
C11 H11 . 0.9300 ?
C12 H12 . 0.9300 ?
C13 C14 . 1.476(7) ?
C13 H13 . 0.9300 ?
C14 C15 . 1.318(7) ?
C15 C16 . 1.438(8) ?
C15 H15 . 0.9300 ?
C16 C17 . 1.338(9) ?
C16 H16 . 0.9300 ?
C17 H17 . 0.9300 ?
C18 C19 . 1.458(7) ?
C18 H18 . 0.9300 ?
C19 C20 . 1.337(7) ?
C20 C21 . 1.423(8) ?
C20 H20 . 0.9300 ?
C21 C22 . 1.323(9) ?
C21 H21 . 0.9300 ?
C22 H22 . 0.9300 ?

loop_
_geom_torsion_atom_site_label_1
_geom_torsion_atom_site_label_2
_geom_torsion_atom_site_label_3
_geom_torsion_atom_site_label_4
_geom_torsion_site_symmetry_1
_geom_torsion_site_symmetry_2
_geom_torsion_site_symmetry_3
_geom_torsion_site_symmetry_4
_geom_torsion
_geom_torsion_publ_flag
C7 O1 C1 C2 . . . . -148.1(4) ?
C7 O1 C1 C6 . . . . 38.0(7) ?
O1 C1 C2 C3 . . . . -175.0(4) ?
C6 C1 C2 C3 . . . . -1.0(7) ?
C1 C2 C3 C4 . . . . -0.5(7) ?
C2 C3 C4 C5 . . . . 1.5(7) ?
C2 C3 C4 N1 . . . . -179.4(4) ?
C13 N1 C4 C3 . . . . 161.5(5) ?
C13 N1 C4 C5 . . . . -19.6(8) ?
C3 C4 C5 C6 . . . . -1.1(7) ?
N1 C4 C5 C6 . . . . -180.0(5) ?
C4 C5 C6 C1 . . . . -0.4(7) ?
C2 C1 C6 C5 . . . . 1.4(7) ?
O1 C1 C6 C5 . . . . 175.2(4) ?
C1 O1 C7 C12 . . . . 35.5(6) ?
C1 O1 C7 C8 . . . . -148.9(4) ?
C12 C7 C8 C9 . . . . 0.8(7) ?
O1 C7 C8 C9 . . . . -175.0(4) ?
C7 C8 C9 C10 . . . . -2.5(7) ?
C8 C9 C10 C11 . . . . 2.8(7) ?
C8 C9 C10 N2 . . . . -178.7(4) ?
C18 N2 C10 C11 . . . . -19.9(7) ?
C18 N2 C10 C9 . . . . 161.6(5) ?
C9 C10 C11 C12 . . . . -1.4(7) ?
N2 C10 C11 C12 . . . . -179.8(4) ?
C8 C7 C12 C11 . . . . 0.5(7) ?
O1 C7 C12 C11 . . . . 175.9(4) ?
C10 C11 C12 C7 . . . . -0.2(7) ?
C4 N1 C13 C14 . . . . -179.1(4) ?
N1 C13 C14 C15 . . . . -175.5(6) ?
N1 C13 C14 S1 . . . . 3.3(7) ?
C17 S1 C14 C15 . . . . -0.1(5) ?
C17 S1 C14 C13 . . . . -179.0(5) ?
C13 C14 C15 C16 . . . . 178.8(6) ?
S1 C14 C15 C16 . . . . -0.1(7) ?
C14 C15 C16 C17 . . . . 0.2(9) ?
C15 C16 C17 S1 . . . . -0.3(8) ?
C14 S1 C17 C16 . . . . 0.2(6) ?
C10 N2 C18 C19 . . . . 179.9(5) ?
N2 C18 C19 C20 . . . . -175.2(6) ?
N2 C18 C19 S2 . . . . 4.4(8) ?
C22 S2 C19 C20 . . . . 0.6(5) ?
C22 S2 C19 C18 . . . . -179.1(5) ?
C18 C19 C20 C21 . . . . 178.5(5) ?
S2 C19 C20 C21 . . . . -1.1(7) ?
C19 C20 C21 C22 . . . . 1.2(9) ?
C20 C21 C22 S2 . . . . -0.8(9) ?
C19 S2 C22 C21 . . . . 0.1(6) ?

loop_
_cod_related_entry_id
_cod_related_entry_database
_cod_related_entry_code
1 ChemSpider 4352346
